data_4073372
loop_
_publ_author_name
'Kempter, Andreas'
'Gemel, Christian'
'Cadenbach, Thomas'
'Fischer, Roland A.'

_publ_section_title
;
 Nickel Olefin Complexes Supported by GaI(DDP)&#x2020;
;
_journal_issue 17
_journal_name_full Organometallics
_journal_page_first 4257
_journal_paper_doi 10.1021/om700297t
_journal_volume 26
_journal_year 2007
_chemical_formula_sum 'C41 H59 Ga N2 Ni'
_chemical_formula_weight 708.33
_chemical_name_systematic
; 
 ? 
;
_space_group_IT_number 2
_symmetry_cell_setting triclinic
_symmetry_space_group_name_Hall '-P 1'
_symmetry_space_group_name_H-M 'P -1'
_atom_sites_solution_hydrogens geom
_atom_sites_solution_primary direct
_atom_sites_solution_secondary difmap
_audit_creation_method SHELXL-97
_cell_angle_alpha 78.961(8)
_cell_angle_beta 84.692(7)
_cell_angle_gamma 79.053(7)
_cell_formula_units_Z 2
_cell_length_a 9.2752(8)
_cell_length_b 11.8534(10)
_cell_length_c 17.0739(17)
_cell_measurement_reflns_used 200
_cell_measurement_temperature 105(2)
_cell_measurement_theta_max 25
_cell_measurement_theta_min 0
_cell_volume 1805.8(3)
_computing_cell_refinement
;
CrysAlis RED, Oxford Diffraction Ltd.,
Version 1.170.32 (release 06.06.2003 CrysAlis170 VC++)
(compiled Jun  6 2003,13:53:32)
;
_computing_data_collection
;
CrysAlis CCD, Oxford Diffraction Ltd.,
Version 1.170.32 (release 06.06.2003 CrysAlis170 VC++)
(compiled Jun  6 2003,13:53:32)
;
_computing_data_reduction
;
CrysAlis RED, Oxford Diffraction Ltd.,
Version 1.170.32 (release 06.06.2003 CrysAlis170 VC++)
(compiled Jun  6 2003,13:53:32)
;
_computing_structure_refinement 'SHELXL-97 (Sheldrick, 1997)'
_computing_structure_solution 'SHELXS-97 (Sheldrick, 1990)'
_diffrn_ambient_temperature 105(2)
_diffrn_detector_area_resol_mean 'not measured'
_diffrn_measured_fraction_theta_full 0.986
_diffrn_measured_fraction_theta_max 0.986
_diffrn_measurement_device_type 'multiwire proportional'
_diffrn_measurement_method 'phi and omega scans'
_diffrn_radiation_monochromator graphite
_diffrn_radiation_source 'fine-focus sealed tube'
_diffrn_radiation_type MoK\a
_diffrn_radiation_wavelength 0.71073
_diffrn_reflns_av_R_equivalents 0.0467
_diffrn_reflns_av_sigmaI/netI 0.1394
_diffrn_reflns_limit_h_max 12
_diffrn_reflns_limit_h_min -12
_diffrn_reflns_limit_k_max 13
_diffrn_reflns_limit_k_min -15
_diffrn_reflns_limit_l_max 22
_diffrn_reflns_limit_l_min -21
_diffrn_reflns_number 15331
_diffrn_reflns_theta_full 27.56
_diffrn_reflns_theta_max 27.56
_diffrn_reflns_theta_min 3.06
_diffrn_standards_decay_% 'not measured'
_diffrn_standards_interval_count 'not measured'
_diffrn_standards_interval_time 'not measured'
_diffrn_standards_number 'not measured'
_exptl_absorpt_coefficient_mu 1.298
_exptl_absorpt_correction_T_max 0.878
_exptl_absorpt_correction_T_min 0.823
_exptl_absorpt_correction_type empirical
_exptl_absorpt_process_details none
_exptl_crystal_colour red
_exptl_crystal_density_diffrn 1.303
_exptl_crystal_density_meas ?
_exptl_crystal_density_method 'not measured'
_exptl_crystal_description rhombohedric
_exptl_crystal_F_000 756
_exptl_crystal_size_max 0.15
_exptl_crystal_size_mid 0.15
_exptl_crystal_size_min 0.1
_refine_diff_density_max 0.653
_refine_diff_density_min -0.494
_refine_diff_density_rms 0.078
_refine_ls_extinction_method none
_refine_ls_goodness_of_fit_ref 0.811
_refine_ls_hydrogen_treatment mixed
_refine_ls_matrix_type full
_refine_ls_number_parameters 458
_refine_ls_number_reflns 8222
_refine_ls_number_restraints 0
_refine_ls_restrained_S_all 0.811
_refine_ls_R_factor_all 0.0947
_refine_ls_R_factor_gt 0.0434
_refine_ls_shift/su_max 0.061
_refine_ls_shift/su_mean 0.007
_refine_ls_structure_factor_coef Fsqd
_refine_ls_weighting_details 'calc w=1/[\s^2^(Fo^2^)+(0.0282P)^2^+0.0000P] where P=(Fo^2^+2Fc^2^)/3'
_refine_ls_weighting_scheme calc
_refine_ls_wR_factor_gt 0.0788
_refine_ls_wR_factor_ref 0.0891
_reflns_number_gt 4449
_reflns_number_total 8222
_reflns_threshold_expression >2sigma(I)
_cod_data_source_file om700297t-file003.cif
_cod_data_source_block 1
_cod_depositor_comments
;
The following automatic conversions were performed:

'_exptl_crystal_density_meas' value 'not measured' was changed to '?'
- the value is perceived as not measured.

Automatic conversion script
Id: cif_fix_values 3008 2015-01-20 13:52:24Z robertas 
;
_cod_original_sg_symbol_H-M P-1
_cod_database_code 4073372

loop_
_symmetry_equiv_pos_as_xyz
'x, y, z'
'-x, -y, -z'

loop_
_atom_site_label
_atom_site_type_symbol
_atom_site_fract_x
_atom_site_fract_y
_atom_site_fract_z
_atom_site_U_iso_or_equiv
_atom_site_adp_type
_atom_site_occupancy
_atom_site_symmetry_multiplicity
_atom_site_calc_flag
_atom_site_refinement_flags
_atom_site_disorder_assembly
_atom_site_disorder_group
Ga Ga 0.33678(4) 0.23219(3) 0.26042(2) 0.01740(11) Uani 1 1 d . . .
Ni Ni 0.16341(5) 0.17104(4) 0.36095(3) 0.02263(13) Uani 1 1 d . . .
C1 C 0.5214(3) 0.4035(3) 0.16050(19) 0.0141(7) Uani 1 1 d . . .
N1 N 0.4132(3) 0.3855(2) 0.21598(15) 0.0126(6) Uani 1 1 d . . .
C2 C 0.5979(3) 0.3177(3) 0.11957(19) 0.0164(7) Uani 1 1 d . . .
H2A H 0.6810 0.3368 0.0863 0.020 Uiso 1 1 calc R . .
N2 N 0.4605(3) 0.1637(2) 0.16984(15) 0.0126(6) Uani 1 1 d . . .
C3 C 0.5658(3) 0.2062(3) 0.12208(19) 0.0157(7) Uani 1 1 d . . .
C4 C 0.5677(4) 0.5213(3) 0.1389(2) 0.0201(8) Uani 1 1 d . . .
H4A H 0.5075 0.5749 0.1711 0.030 Uiso 1 1 calc R . .
H4B H 0.5541 0.5522 0.0821 0.030 Uiso 1 1 calc R . .
H4C H 0.6715 0.5133 0.1495 0.030 Uiso 1 1 calc R . .
C5 C 0.6590(4) 0.1339(3) 0.06546(19) 0.0229(8) Uani 1 1 d . . .
H5A H 0.6282 0.0579 0.0723 0.034 Uiso 1 1 calc R . .
H5B H 0.7627 0.1226 0.0773 0.034 Uiso 1 1 calc R . .
H5C H 0.6463 0.1747 0.0102 0.034 Uiso 1 1 calc R . .
C6 C 0.3373(4) 0.4826(3) 0.25285(19) 0.0157(7) Uani 1 1 d . . .
C7 C 0.4000(4) 0.5137(3) 0.3151(2) 0.0185(8) Uani 1 1 d . . .
C8 C 0.3179(4) 0.6028(3) 0.3527(2) 0.0232(8) Uani 1 1 d . . .
H8A H 0.3576 0.6253 0.3955 0.028 Uiso 1 1 calc R . .
C9 C 0.1806(4) 0.6579(3) 0.3284(2) 0.0261(9) Uani 1 1 d . . .
H9A H 0.1263 0.7179 0.3546 0.031 Uiso 1 1 calc R . .
C10 C 0.1216(4) 0.6263(3) 0.2661(2) 0.0233(9) Uani 1 1 d . . .
H10A H 0.0271 0.6653 0.2497 0.028 Uiso 1 1 calc R . .
C11 C 0.1985(4) 0.5384(3) 0.2272(2) 0.0175(8) Uani 1 1 d . . .
C12 C 0.5526(4) 0.4565(3) 0.3430(2) 0.0204(8) Uani 1 1 d . . .
H12A H 0.6025 0.4107 0.3016 0.024 Uiso 1 1 calc R . .
C13 C 0.5437(4) 0.3708(3) 0.4213(2) 0.0351(10) Uani 1 1 d . . .
H13A H 0.4824 0.3142 0.4157 0.053 Uiso 1 1 calc R . .
H13B H 0.5001 0.4134 0.4641 0.053 Uiso 1 1 calc R . .
H13C H 0.6427 0.3295 0.4346 0.053 Uiso 1 1 calc R . .
C14 C 0.6489(4) 0.5442(3) 0.3507(2) 0.0298(9) Uani 1 1 d . . .
H14A H 0.6549 0.5986 0.2999 0.045 Uiso 1 1 calc R . .
H14B H 0.7478 0.5026 0.3641 0.045 Uiso 1 1 calc R . .
H14C H 0.6060 0.5878 0.3931 0.045 Uiso 1 1 calc R . .
C15 C 0.1329(4) 0.5047(3) 0.1582(2) 0.0198(8) Uani 1 1 d . . .
H15A H 0.1553 0.4176 0.1649 0.024 Uiso 1 1 calc R . .
C16 C 0.2023(4) 0.5527(3) 0.0772(2) 0.0321(10) Uani 1 1 d . . .
H16A H 0.3094 0.5286 0.0772 0.048 Uiso 1 1 calc R . .
H16B H 0.1776 0.6381 0.0670 0.048 Uiso 1 1 calc R . .
H16C H 0.1647 0.5221 0.0352 0.048 Uiso 1 1 calc R . .
C17 C -0.0347(4) 0.5411(3) 0.1561(2) 0.0314(10) Uani 1 1 d . . .
H17A H -0.0810 0.5101 0.2076 0.047 Uiso 1 1 calc R . .
H17B H -0.0696 0.5098 0.1136 0.047 Uiso 1 1 calc R . .
H17C H -0.0606 0.6264 0.1456 0.047 Uiso 1 1 calc R . .
C18 C 0.4276(4) 0.0524(3) 0.16144(19) 0.0156(8) Uani 1 1 d . . .
C19 C 0.5119(4) -0.0513(3) 0.2008(2) 0.0195(8) Uani 1 1 d . . .
C20 C 0.4647(4) -0.1559(3) 0.1988(2) 0.0253(9) Uani 1 1 d . . .
H20A H 0.5180 -0.2273 0.2253 0.030 Uiso 1 1 calc R . .
C21 C 0.3429(4) -0.1575(3) 0.1593(2) 0.0257(9) Uani 1 1 d . . .
H21A H 0.3125 -0.2297 0.1594 0.031 Uiso 1 1 calc R . .
C22 C 0.2646(4) -0.0556(3) 0.1196(2) 0.0224(8) Uani 1 1 d . . .
H22A H 0.1816 -0.0582 0.0917 0.027 Uiso 1 1 calc R . .
C23 C 0.3054(4) 0.0517(3) 0.11981(19) 0.0188(8) Uani 1 1 d . . .
C24 C 0.6463(4) -0.0521(3) 0.2441(2) 0.0234(8) Uani 1 1 d . . .
H24A H 0.6724 0.0277 0.2299 0.028 Uiso 1 1 calc R . .
C25 C 0.6178(4) -0.0793(3) 0.3349(2) 0.0414(11) Uani 1 1 d . . .
H25A H 0.5341 -0.0229 0.3512 0.062 Uiso 1 1 calc R . .
H25B H 0.7053 -0.0738 0.3610 0.062 Uiso 1 1 calc R . .
H25C H 0.5956 -0.1584 0.3506 0.062 Uiso 1 1 calc R . .
C26 C 0.7792(4) -0.1395(3) 0.2189(2) 0.0358(10) Uani 1 1 d . . .
H26A H 0.7986 -0.1216 0.1608 0.054 Uiso 1 1 calc R . .
H26B H 0.7579 -0.2189 0.2341 0.054 Uiso 1 1 calc R . .
H26C H 0.8657 -0.1335 0.2457 0.054 Uiso 1 1 calc R . .
C27 C 0.2195(4) 0.1648(3) 0.0748(2) 0.0257(9) Uani 1 1 d . . .
H27A H 0.2052 0.2240 0.1107 0.031 Uiso 1 1 calc R . .
C28 C 0.3024(4) 0.2137(3) -0.0012(2) 0.0377(10) Uani 1 1 d . . .
H28A H 0.4001 0.2225 0.0115 0.057 Uiso 1 1 calc R . .
H28B H 0.2478 0.2900 -0.0247 0.057 Uiso 1 1 calc R . .
H28C H 0.3126 0.1601 -0.0393 0.057 Uiso 1 1 calc R . .
C29 C 0.0671(4) 0.1541(4) 0.0531(2) 0.0418(11) Uani 1 1 d . . .
H29A H 0.0183 0.2298 0.0250 0.063 Uiso 1 1 calc R . .
H29B H 0.0082 0.1299 0.1020 0.063 Uiso 1 1 calc R . .
H29C H 0.0769 0.0958 0.0184 0.063 Uiso 1 1 calc R . .
C40A C 0.1057(9) 0.0062(6) 0.3825(5) 0.025(2) Uani 0.664(15) 1 d P A 2
H40A H 0.0150 0.0000 0.4184 0.030 Uiso 0.664(15) 1 calc PR A 2
C40B C 0.1897(17) -0.0130(10) 0.3465(8) 0.026(5) Uani 0.336(15) 1 d P A 1
H40B H 0.2384 -0.0324 0.2948 0.031 Uiso 0.336(15) 1 calc PR A 1
C41 C 0.2451(4) -0.0804(3) 0.4141(3) 0.0387(11) Uani 1 1 d . . .
H41A H 0.3259 -0.1400 0.3974 0.046 Uiso 1 1 calc R A 1
H41B H 0.1669 -0.1225 0.4415 0.046 Uiso 1 1 calc R A 1
C42 C 0.3039(4) -0.0277(3) 0.4765(2) 0.0301(9) Uani 1 1 d . A .
H42A H 0.4083 -0.0643 0.4832 0.036 Uiso 1 1 calc R B 1
H42B H 0.2490 -0.0482 0.5282 0.036 Uiso 1 1 calc R B 1
C43A C 0.2061(15) 0.0849(10) 0.4807(7) 0.016(4) Uiso 0.319(13) 1 d P A 2
H43A H 0.1171 0.0805 0.5182 0.019 Uiso 0.319(13) 1 calc PR A 2
C43B C 0.2939(8) 0.1075(5) 0.4573(4) 0.029(2) Uani 0.681(13) 1 d P A 1
H43B H 0.3893 0.1364 0.4537 0.035 Uiso 0.681(13) 1 calc PR A 1
C44A C 0.2598(18) 0.1885(13) 0.4702(7) 0.018(4) Uani 0.319(13) 1 d P A 2
H44A H 0.3689 0.1833 0.4686 0.022 Uiso 0.319(13) 1 calc PR A 2
C44B C 0.1718(11) 0.1823(6) 0.4781(3) 0.029(2) Uani 0.681(13) 1 d P A 1
H44B H 0.0988 0.1417 0.5141 0.035 Uiso 0.681(13) 1 calc PR A 1
C45 C 0.1612(4) 0.3052(3) 0.4869(2) 0.0374(10) Uani 1 1 d . . .
H45A H 0.2541 0.3334 0.4671 0.045 Uiso 1 1 calc R A 1
H45B H 0.1408 0.3135 0.5436 0.045 Uiso 1 1 calc R A 1
C46 C 0.0379(5) 0.3723(3) 0.4382(2) 0.0401(11) Uani 1 1 d . A .
H46A H 0.0488 0.4554 0.4280 0.048 Uiso 1 1 calc R C 1
H46B H -0.0544 0.3665 0.4716 0.048 Uiso 1 1 calc R C 1
C47A C -0.0054(14) 0.2856(14) 0.3970(11) 0.027(4) Uani 0.358(18) 1 d P A 2
H47A H -0.0842 0.2463 0.4283 0.032 Uiso 0.358(18) 1 calc PR A 2
C47B C 0.0177(7) 0.3409(8) 0.3594(6) 0.022(2) Uani 0.642(18) 1 d P A 1
H47B H 0.0300 0.4019 0.3112 0.027 Uiso 0.642(18) 1 calc PR A 1
C48A C -0.0102(19) 0.2909(13) 0.3175(12) 0.026(4) Uani 0.358(18) 1 d P A 2
H48A H 0.0186 0.3634 0.2847 0.032 Uiso 0.358(18) 1 calc PR A 2
C48B C -0.0614(10) 0.2569(9) 0.3502(6) 0.028(2) Uani 0.642(18) 1 d P A 1
H48B H -0.1283 0.2338 0.3975 0.034 Uiso 0.642(18) 1 calc PR A 1
C49 C -0.1034(4) 0.2331(3) 0.2743(2) 0.0347(10) Uani 1 1 d . . .
H49A H -0.0553 0.2796 0.2284 0.042 Uiso 1 1 calc R A 1
H49B H -0.2113 0.2550 0.2704 0.042 Uiso 1 1 calc R A 1
C50 C -0.0551(6) 0.1044(4) 0.2731(3) 0.0554(13) Uani 1 1 d . A .
H50A H -0.0026 0.0934 0.2211 0.067 Uiso 1 1 calc R D 1
H50B H -0.1422 0.0658 0.2794 0.067 Uiso 1 1 calc R D 1
C51A C 0.0787(9) 0.0489(7) 0.3040(6) 0.028(2) Uani 0.664(15) 1 d P A 2
H51A H 0.1504 0.0114 0.2651 0.033 Uiso 0.664(15) 1 calc PR A 2
C51B C 0.050(2) 0.0474(15) 0.3435(11) 0.026(4) Uani 0.336(15) 1 d P A 1
H51B H -0.0087 0.0212 0.3934 0.031 Uiso 0.336(15) 1 calc PR A 1

loop_
_atom_site_aniso_label
_atom_site_aniso_U_11
_atom_site_aniso_U_22
_atom_site_aniso_U_33
_atom_site_aniso_U_23
_atom_site_aniso_U_13
_atom_site_aniso_U_12
Ga 0.0217(2) 0.0147(2) 0.0162(2) -0.00335(16) 0.00363(16) -0.00600(17)
Ni 0.0266(3) 0.0238(3) 0.0194(3) -0.0053(2) 0.0057(2) -0.0114(2)
C1 0.0143(18) 0.0128(17) 0.0151(18) 0.0020(14) -0.0069(14) -0.0040(14)
N1 0.0124(14) 0.0099(14) 0.0153(15) -0.0013(11) -0.0030(12) -0.0013(11)
C2 0.0113(17) 0.0191(18) 0.0185(19) -0.0018(14) 0.0040(14) -0.0060(15)
N2 0.0124(14) 0.0091(14) 0.0160(15) -0.0010(11) -0.0035(12) -0.0015(11)
C3 0.0150(18) 0.0172(18) 0.0142(18) -0.0043(14) -0.0032(14) 0.0016(15)
C4 0.0208(19) 0.0176(18) 0.022(2) -0.0029(15) 0.0047(15) -0.0079(15)
C5 0.027(2) 0.0217(19) 0.020(2) -0.0078(15) 0.0062(16) -0.0044(16)
C6 0.0189(19) 0.0074(16) 0.0191(19) 0.0000(14) 0.0024(15) -0.0025(14)
C7 0.021(2) 0.0130(18) 0.0208(19) -0.0016(14) -0.0012(15) -0.0038(15)
C8 0.028(2) 0.0206(19) 0.024(2) -0.0095(16) -0.0006(17) -0.0069(17)
C9 0.030(2) 0.0180(19) 0.030(2) -0.0104(16) 0.0057(18) -0.0010(17)
C10 0.021(2) 0.0150(19) 0.030(2) 0.0004(16) 0.0014(17) 0.0016(16)
C11 0.0143(18) 0.0109(17) 0.025(2) 0.0030(15) 0.0018(15) -0.0047(14)
C12 0.021(2) 0.0178(18) 0.023(2) -0.0047(15) -0.0001(15) -0.0045(15)
C13 0.034(2) 0.039(2) 0.031(2) 0.0029(19) -0.0063(19) -0.0117(19)
C14 0.027(2) 0.023(2) 0.040(2) -0.0063(17) -0.0072(18) -0.0042(17)
C15 0.0159(19) 0.0173(18) 0.023(2) 0.0028(15) -0.0065(15) 0.0003(15)
C16 0.030(2) 0.043(2) 0.025(2) -0.0055(18) -0.0038(18) -0.0093(19)
C17 0.024(2) 0.036(2) 0.031(2) -0.0002(18) -0.0054(18) -0.0013(18)
C18 0.0211(19) 0.0127(17) 0.0130(18) -0.0038(14) 0.0086(15) -0.0059(15)
C19 0.0200(19) 0.0199(19) 0.0187(19) -0.0048(15) 0.0022(15) -0.0039(16)
C20 0.031(2) 0.0131(19) 0.029(2) -0.0001(16) 0.0013(18) -0.0022(17)
C21 0.035(2) 0.019(2) 0.027(2) -0.0101(16) 0.0099(18) -0.0152(18)
C22 0.025(2) 0.027(2) 0.021(2) -0.0096(16) 0.0014(16) -0.0122(17)
C23 0.0195(19) 0.0194(19) 0.0173(19) -0.0041(15) 0.0051(15) -0.0049(16)
C24 0.027(2) 0.0164(18) 0.025(2) 0.0005(15) -0.0037(16) -0.0024(16)
C25 0.039(3) 0.049(3) 0.034(3) -0.001(2) -0.008(2) -0.004(2)
C26 0.027(2) 0.021(2) 0.057(3) -0.0070(19) -0.007(2) 0.0039(18)
C27 0.026(2) 0.030(2) 0.023(2) -0.0055(16) -0.0086(17) -0.0052(17)
C28 0.037(3) 0.038(2) 0.036(3) 0.0085(19) -0.014(2) -0.013(2)
C29 0.032(2) 0.053(3) 0.040(3) -0.001(2) -0.009(2) -0.012(2)
C40A 0.032(5) 0.024(4) 0.024(5) -0.002(3) 0.009(4) -0.019(3)
C40B 0.033(9) 0.028(7) 0.021(8) -0.002(6) -0.001(7) -0.020(6)
C41 0.027(2) 0.038(2) 0.053(3) -0.016(2) 0.004(2) -0.005(2)
C42 0.032(2) 0.024(2) 0.028(2) 0.0060(17) -0.0022(18) -0.0030(18)
C43B 0.029(4) 0.034(4) 0.025(4) -0.001(3) -0.006(3) -0.007(3)
C44A 0.016(8) 0.025(8) 0.014(6) -0.014(5) -0.003(6) 0.009(7)
C44B 0.036(5) 0.039(5) 0.009(3) 0.000(3) 0.000(3) -0.004(4)
C45 0.032(2) 0.039(2) 0.048(3) -0.024(2) 0.011(2) -0.012(2)
C46 0.066(3) 0.029(2) 0.030(2) -0.0050(19) -0.002(2) -0.019(2)
C47A 0.031(7) 0.020(8) 0.030(9) -0.007(7) 0.006(6) -0.007(6)
C47B 0.019(3) 0.016(4) 0.028(5) -0.003(4) 0.005(3) 0.006(3)
C48A 0.027(9) 0.019(7) 0.030(9) -0.008(6) -0.008(7) 0.010(6)
C48B 0.018(4) 0.041(5) 0.023(5) -0.008(4) 0.006(3) 0.001(4)
C49 0.022(2) 0.047(3) 0.039(3) -0.015(2) -0.0090(19) -0.004(2)
C50 0.080(4) 0.049(3) 0.042(3) -0.014(2) -0.008(3) -0.015(3)
C51A 0.038(5) 0.026(4) 0.029(6) -0.017(4) -0.002(4) -0.015(4)
C51B 0.040(11) 0.030(9) 0.015(10) -0.010(8) 0.013(8) -0.022(7)

loop_
_atom_type_symbol
_atom_type_description
_atom_type_scat_dispersion_real
_atom_type_scat_dispersion_imag
_atom_type_scat_source
C C 0.0033 0.0016 'International Tables Vol C Tables 4.2.6.8 and 6.1.1.4'
H H 0.0000 0.0000 'International Tables Vol C Tables 4.2.6.8 and 6.1.1.4'
N N 0.0061 0.0033 'International Tables Vol C Tables 4.2.6.8 and 6.1.1.4'
Ni Ni 0.3393 1.1124 'International Tables Vol C Tables 4.2.6.8 and 6.1.1.4'
Ga Ga 0.2307 1.6083 'International Tables Vol C Tables 4.2.6.8 and 6.1.1.4'

loop_
_geom_angle_atom_site_label_1
_geom_angle_atom_site_label_2
_geom_angle_atom_site_label_3
_geom_angle
N2 Ga N1 87.33(10)
N2 Ga Ni 136.24(7)
N1 Ga Ni 136.09(7)
C47A Ni C48A 39.2(9)
C47A Ni C44B 68.1(5)
C48A Ni C44B 107.1(6)
C47A Ni C51B 98.9(7)
C48A Ni C51B 86.7(7)
C44B Ni C51B 113.9(6)
C47A Ni C43B 106.8(5)
C48A Ni C43B 145.4(5)
C44B Ni C43B 38.7(4)
C51B Ni C43B 110.2(6)
C47A Ni C40A 109.1(6)
C48A Ni C40A 109.0(6)
C44B Ni C40A 96.0(3)
C51B Ni C40A 24.9(5)
C43B Ni C40A 85.4(3)
C47A Ni C43A 92.7(6)
C48A Ni C43A 130.5(7)
C44B Ni C43A 31.3(3)
C51B Ni C43A 92.1(6)
C43B Ni C43A 25.6(3)
C40A Ni C43A 69.3(4)
C47A Ni C48B 31.3(4)
C48A Ni C48B 21.8(4)
C44B Ni C48B 95.7(4)
C51B Ni C48B 74.1(6)
C43B Ni C48B 133.3(3)
C40A Ni C48B 92.5(4)
C43A Ni C48B 112.1(4)
C47A Ni C51A 109.1(5)
C48A Ni C51A 86.1(5)
C44B Ni C51A 131.8(4)
C51B Ni C51A 18.6(4)
C43B Ni C51A 119.5(3)
C40A Ni C51A 37.3(4)
C43A Ni C51A 106.6(4)
C48B Ni C51A 79.9(3)
C47A Ni C44A 83.6(6)
C48A Ni C44A 119.7(6)
C44B Ni C44A 22.1(3)
C51B Ni C44A 129.1(7)
C43B Ni C44A 27.2(3)
C40A Ni C44A 106.4(5)
C43A Ni C44A 37.2(6)
C48B Ni C44A 114.0(4)
C51A Ni C44A 143.5(5)
C47A Ni C47B 23.3(4)
C48A Ni C47B 29.5(4)
C44B Ni C47B 82.0(3)
C51B Ni C47B 111.2(6)
C43B Ni C47B 117.6(3)
C40A Ni C47B 128.0(4)
C43A Ni C47B 111.1(4)
C48B Ni C47B 37.1(4)
C51A Ni C47B 114.6(3)
C44A Ni C47B 90.8(4)
C47A Ni C40B 133.8(6)
C48A Ni C40B 121.1(6)
C44B Ni C40B 110.7(4)
C51B Ni C40B 36.9(8)
C43B Ni C40B 85.6(4)
C40A Ni C40B 25.8(3)
C43A Ni C40B 79.8(5)
C48B Ni C40B 111.0(5)
C51A Ni C40B 35.3(4)
C44A Ni C40B 112.0(5)
C47B Ni C40B 148.0(4)
N1 C1 C2 123.4(3)
N1 C1 C4 120.5(3)
C2 C1 C4 116.0(3)
C1 N1 C6 118.7(3)
C1 N1 Ga 128.2(2)
C6 N1 Ga 113.03(19)
C1 C2 C3 127.0(3)
C3 N2 C18 118.7(3)
C3 N2 Ga 128.5(2)
C18 N2 Ga 112.81(19)
N2 C3 C2 123.7(3)
N2 C3 C5 120.3(3)
C2 C3 C5 116.1(3)
C7 C6 C11 121.9(3)
C7 C6 N1 119.8(3)
C11 C6 N1 118.2(3)
C6 C7 C8 117.8(3)
C6 C7 C12 123.1(3)
C8 C7 C12 119.2(3)
C9 C8 C7 120.9(3)
C8 C9 C10 120.2(3)
C9 C10 C11 121.0(3)
C10 C11 C6 118.2(3)
C10 C11 C15 120.6(3)
C6 C11 C15 121.3(3)
C13 C12 C14 110.0(3)
C13 C12 C7 111.5(3)
C14 C12 C7 113.3(3)
C16 C15 C11 112.3(3)
C16 C15 C17 108.5(3)
C11 C15 C17 114.3(3)
C23 C18 C19 122.1(3)
C23 C18 N2 118.4(3)
C19 C18 N2 119.2(3)
C20 C19 C18 117.0(3)
C20 C19 C24 120.3(3)
C18 C19 C24 122.7(3)
C21 C20 C19 121.5(3)
C22 C21 C20 120.5(3)
C21 C22 C23 120.8(3)
C18 C23 C22 118.1(3)
C18 C23 C27 121.1(3)
C22 C23 C27 120.8(3)
C19 C24 C25 111.8(3)
C19 C24 C26 112.1(3)
C25 C24 C26 109.3(3)
C28 C27 C29 108.1(3)
C28 C27 C23 112.6(3)
C29 C27 C23 114.0(3)
C51A C40A C41 125.9(8)
C51A C40A Ni 75.5(4)
C41 C40A Ni 105.8(4)
C41 C40B C51B 123.1(17)
C41 C40B Ni 107.6(7)
C51B C40B Ni 64.6(8)
C40B C41 C42 121.4(6)
C40B C41 C40A 38.0(6)
C42 C41 C40A 107.1(4)
C43A C42 C41 106.6(5)
C43A C42 C43B 35.8(5)
C41 C42 C43B 115.4(3)
C44A C43A C42 121.9(14)
C44A C43A Ni 73.9(7)
C42 C43A Ni 107.7(6)
C44B C43B C42 122.2(7)
C44B C43B Ni 69.4(4)
C42 C43B Ni 107.6(4)
C43A C44A C45 122.2(15)
C43A C44A Ni 68.9(7)
C45 C44A Ni 99.5(7)
C43B C44B C45 127.7(8)
C43B C44B Ni 71.9(4)
C45 C44B Ni 110.4(4)
C44B C45 C46 105.8(4)
C44B C45 C44A 31.5(5)
C46 C45 C44A 125.0(6)
C47A C46 C45 104.5(6)
C47A C46 C47B 33.8(5)
C45 C46 C47B 119.6(4)
C48A C47A C46 128(2)
C48A C47A Ni 71.4(8)
C46 C47A Ni 114.3(8)
C48B C47B C46 124.3(11)
C48B C47B Ni 69.5(4)
C46 C47B Ni 103.8(4)
C47A C48A C49 128(2)
C47A C48A Ni 69.4(8)
C49 C48A Ni 109.2(7)
C47B C48B C49 127.1(11)
C47B C48B Ni 73.5(4)
C49 C48B Ni 104.8(4)
C48B C49 C50 108.3(4)
C48B C49 C48A 30.9(5)
C50 C49 C48A 117.4(5)
C51A C50 C49 118.5(5)
C51A C50 C51B 26.1(5)
C49 C50 C51B 109.6(7)
C40A C51A C50 127.2(9)
C40A C51A Ni 67.2(4)
C50 C51A Ni 108.3(4)
C40B C51B C50 133.8(17)
C40B C51B Ni 78.4(9)
C50 C51B Ni 107.5(9)

loop_
_geom_bond_atom_site_label_1
_geom_bond_atom_site_label_2
_geom_bond_distance
Ga N2 2.041(2)
Ga N1 2.060(3)
Ga Ni 2.3479(6)
Ni C47A 2.002(11)
Ni C48A 2.027(11)
Ni C44B 2.040(6)
Ni C51B 2.036(16)
Ni C43B 2.071(5)
Ni C40A 2.080(6)
Ni C43A 2.139(11)
Ni C48B 2.147(7)
Ni C51A 2.185(7)
Ni C44A 2.202(13)
Ni C47B 2.198(7)
Ni C40B 2.207(12)
C1 N1 1.334(4)
C1 C2 1.390(4)
C1 C4 1.506(4)
N1 C6 1.450(4)
C2 C3 1.401(4)
N2 C3 1.325(4)
N2 C18 1.445(4)
C3 C5 1.515(4)
C6 C7 1.397(5)
C6 C11 1.400(4)
C7 C8 1.403(4)
C7 C12 1.525(4)
C8 C9 1.379(4)
C9 C10 1.382(5)
C10 C11 1.390(4)
C11 C15 1.524(5)
C12 C13 1.522(4)
C12 C14 1.525(5)
C15 C16 1.524(5)
C15 C17 1.534(4)
C18 C23 1.394(5)
C18 C19 1.411(4)
C19 C20 1.398(5)
C19 C24 1.504(5)
C20 C21 1.373(5)
C21 C22 1.375(4)
C22 C23 1.395(4)
C23 C27 1.528(4)
C24 C25 1.531(5)
C24 C26 1.537(4)
C27 C28 1.519(5)
C27 C29 1.529(5)
C40A C51A 1.368(14)
C40A C41 1.558(9)
C40B C41 1.355(12)
C40B C51B 1.35(3)
C41 C42 1.521(5)
C42 C43A 1.475(11)
C42 C43B 1.560(7)
C43A C44A 1.39(3)
C43B C44B 1.363(13)
C44A C45 1.566(13)
C44B C45 1.478(8)
C45 C46 1.486(5)
C46 C47A 1.482(13)
C46 C47B 1.499(8)
C47A C48A 1.35(3)
C47B C48B 1.382(18)
C48A C49 1.516(16)
C48B C49 1.478(9)
C49 C50 1.510(5)
C50 C51A 1.389(9)
C50 C51B 1.586(19)

loop_
_geom_torsion_atom_site_label_1
_geom_torsion_atom_site_label_2
_geom_torsion_atom_site_label_3
_geom_torsion_atom_site_label_4
_geom_torsion
C2 C1 N1 C6 -177.8(3)
C4 C1 N1 C6 2.3(4)
C2 C1 N1 Ga 3.4(5)
C4 C1 N1 Ga -176.5(2)
N2 Ga N1 C1 -11.0(3)
Ni Ga N1 C1 175.3(2)
N2 Ga N1 C6 170.2(2)
Ni Ga N1 C6 -3.6(3)
N1 C1 C2 C3 7.7(5)
C4 C1 C2 C3 -172.4(3)
N1 Ga N2 C3 13.6(3)
Ni Ga N2 C3 -172.7(2)
N1 Ga N2 C18 -168.8(2)
Ni Ga N2 C18 4.9(2)
C18 N2 C3 C2 173.8(3)
Ga N2 C3 C2 -8.7(4)
C18 N2 C3 C5 -5.8(4)
Ga N2 C3 C5 171.8(2)
C1 C2 C3 N2 -5.1(5)
C1 C2 C3 C5 174.5(3)
C1 N1 C6 C7 -81.2(4)
Ga N1 C6 C7 97.8(3)
C1 N1 C6 C11 102.2(4)
Ga N1 C6 C11 -78.8(3)
C11 C6 C7 C8 0.9(5)
N1 C6 C7 C8 -175.6(3)
C11 C6 C7 C12 -178.5(3)
N1 C6 C7 C12 5.0(5)
C6 C7 C8 C9 -0.5(5)
C12 C7 C8 C9 179.0(3)
C7 C8 C9 C10 -0.2(5)
C8 C9 C10 C11 0.4(5)
C9 C10 C11 C6 0.1(5)
C9 C10 C11 C15 -179.6(3)
C7 C6 C11 C10 -0.7(5)
N1 C6 C11 C10 175.8(3)
C7 C6 C11 C15 178.9(3)
N1 C6 C11 C15 -4.5(4)
C6 C7 C12 C13 -104.2(4)
C8 C7 C12 C13 76.4(4)
C6 C7 C12 C14 131.1(3)
C8 C7 C12 C14 -48.3(4)
C10 C11 C15 C16 103.7(4)
C6 C11 C15 C16 -75.9(4)
C10 C11 C15 C17 -20.5(4)
C6 C11 C15 C17 159.9(3)
C3 N2 C18 C23 -100.7(3)
Ga N2 C18 C23 81.4(3)
C3 N2 C18 C19 84.4(4)
Ga N2 C18 C19 -93.5(3)
C23 C18 C19 C20 -2.1(5)
N2 C18 C19 C20 172.5(3)
C23 C18 C19 C24 178.3(3)
N2 C18 C19 C24 -7.1(4)
C18 C19 C20 C21 0.8(5)
C24 C19 C20 C21 -179.6(3)
C19 C20 C21 C22 0.8(5)
C20 C21 C22 C23 -1.2(5)
C19 C18 C23 C22 1.8(5)
N2 C18 C23 C22 -172.9(3)
C19 C18 C23 C27 -177.5(3)
N2 C18 C23 C27 7.8(4)
C21 C22 C23 C18 -0.1(5)
C21 C22 C23 C27 179.2(3)
C20 C19 C24 C25 -72.3(4)
C18 C19 C24 C25 107.3(4)
C20 C19 C24 C26 50.8(4)
C18 C19 C24 C26 -129.6(3)
C18 C23 C27 C28 72.9(4)
C22 C23 C27 C28 -106.4(4)
C18 C23 C27 C29 -163.5(3)
C22 C23 C27 C29 17.2(5)
C47A Ni C40A C51A 96.7(7)
C48A Ni C40A C51A 55.2(8)
C44B Ni C40A C51A 165.6(6)
C51B Ni C40A C51A 27.6(15)
C43B Ni C40A C51A -157.1(6)
C43A Ni C40A C51A -177.7(7)
C48B Ni C40A C51A 69.7(6)
C44A Ni C40A C51A -174.4(6)
C47B Ni C40A C51A 81.1(7)
C40B Ni C40A C51A -67.6(10)
C47A Ni C40A C41 -139.4(6)
C48A Ni C40A C41 179.0(7)
C44B Ni C40A C41 -70.5(5)
C51B Ni C40A C41 151(2)
C43B Ni C40A C41 -33.2(5)
C43A Ni C40A C41 -53.8(5)
C48B Ni C40A C41 -166.5(5)
C51A Ni C40A C41 123.9(8)
C44A Ni C40A C41 -50.6(6)
C47B Ni C40A C41 -155.0(4)
C40B Ni C40A C41 56.2(9)
C47A Ni C40B C41 -95.4(11)
C48A Ni C40B C41 -142.8(10)
C44B Ni C40B C41 -16.3(11)
C51B Ni C40B C41 -119.0(18)
C43B Ni C40B C41 13.8(9)
C40A Ni C40B C41 -74.7(12)
C43A Ni C40B C41 -11.4(9)
C48B Ni C40B C41 -121.3(8)
C51A Ni C40B C41 -150.8(17)
C44A Ni C40B C41 7.4(12)
C47B Ni C40B C41 -125.1(8)
C47A Ni C40B C51B 23.6(15)
C48A Ni C40B C51B -23.9(15)
C44B Ni C40B C51B 102.7(11)
C43B Ni C40B C51B 132.8(12)
C40A Ni C40B C51B 44.3(11)
C43A Ni C40B C51B 107.6(13)
C48B Ni C40B C51B -2.3(13)
C51A Ni C40B C51B -31.8(7)
C44A Ni C40B C51B 126.4(12)
C47B Ni C40B C51B -6.1(17)
C51B C40B C41 C42 -82.0(12)
Ni C40B C41 C42 -11.2(12)
C51B C40B C41 C40A -4.9(10)
Ni C40B C41 C40A 65.9(9)
C51A C40A C41 C40B 9.7(9)
Ni C40A C41 C40B -73.6(9)
C51A C40A C41 C42 129.2(7)
Ni C40A C41 C42 45.9(5)
C40B C41 C42 C43A 38.0(11)
C40A C41 C42 C43A -0.9(8)
C40B C41 C42 C43B 0.7(10)
C40A C41 C42 C43B -38.2(6)
C41 C42 C43A C44A -125.1(9)
C43B C42 C43A C44A -14.4(8)
C41 C42 C43A Ni -43.4(8)
C43B C42 C43A Ni 67.3(8)
C47A Ni C43A C44A -75.7(10)
C48A Ni C43A C44A -87.3(12)
C44B Ni C43A C44A -38.5(6)
C51B Ni C43A C44A -174.8(11)
C43B Ni C43A C44A 49.0(10)
C40A Ni C43A C44A 174.8(10)
C48B Ni C43A C44A -101.1(10)
C51A Ni C43A C44A 173.4(9)
C47B Ni C43A C44A -61.1(10)
C40B Ni C43A C44A 150.3(10)
C47A Ni C43A C42 165.3(8)
C48A Ni C43A C42 153.7(8)
C44B Ni C43A C42 -157.5(16)
C51B Ni C43A C42 66.3(9)
C43B Ni C43A C42 -70.0(9)
C40A Ni C43A C42 55.9(7)
C48B Ni C43A C42 140.0(7)
C51A Ni C43A C42 54.4(8)
C44A Ni C43A C42 -119.0(14)
C47B Ni C43A C42 180.0(6)
C40B Ni C43A C42 31.3(8)
C43A C42 C43B C44B 4.1(8)
C41 C42 C43B C44B 87.3(6)
C43A C42 C43B Ni -72.2(8)
C41 C42 C43B Ni 11.0(6)
C47A Ni C43B C44B 3.0(8)
C48A Ni C43B C44B 11.7(13)
C51B Ni C43B C44B -103.5(8)
C40A Ni C43B C44B -105.6(6)
C43A Ni C43B C44B -56.0(9)
C48B Ni C43B C44B -16.5(7)
C51A Ni C43B C44B -121.3(5)
C44A Ni C43B C44B 35.6(11)
C47B Ni C43B C44B 25.4(6)
C40B Ni C43B C44B -131.5(7)
C47A Ni C43B C42 121.6(7)
C48A Ni C43B C42 130.3(11)
C44B Ni C43B C42 118.6(7)
C51B Ni C43B C42 15.1(8)
C40A Ni C43B C42 13.0(5)
C43A Ni C43B C42 62.5(8)
C48B Ni C43B C42 102.0(6)
C51A Ni C43B C42 -2.8(6)
C44A Ni C43B C42 154.2(15)
C47B Ni C43B C42 143.9(4)
C40B Ni C43B C42 -12.9(6)
C42 C43A C44A C45 -170.8(8)
Ni C43A C44A C45 88.1(9)
C42 C43A C44A Ni 101.1(9)
C47A Ni C44A C43A 103.1(11)
C48A Ni C44A C43A 119.0(11)
C44B Ni C44A C43A 59.2(14)
C51B Ni C44A C43A 6.7(14)
C43B Ni C44A C43A -45.7(9)
C40A Ni C44A C43A -5.0(10)
C48B Ni C44A C43A 95.4(9)
C51A Ni C44A C43A -10.7(14)
C47B Ni C44A C43A 125.3(9)
C40B Ni C44A C43A -31.8(11)
C47A Ni C44A C45 -17.9(9)
C48A Ni C44A C45 -2.0(13)
C44B Ni C44A C45 -61.8(10)
C51B Ni C44A C45 -114.3(10)
C43B Ni C44A C45 -166.7(19)
C40A Ni C44A C45 -126.0(7)
C43A Ni C44A C45 -121.0(14)
C48B Ni C44A C45 -25.6(10)
C51A Ni C44A C45 -131.7(6)
C47B Ni C44A C45 4.3(8)
C40B Ni C44A C45 -152.8(8)
C42 C43B C44B C45 159.6(5)
Ni C43B C44B C45 -102.1(6)
C42 C43B C44B Ni -98.3(5)
C47A Ni C44B C43B -176.9(8)
C48A Ni C44B C43B -173.1(7)
C51B Ni C44B C43B 92.8(8)
C40A Ni C44B C43B 74.9(5)
C43A Ni C44B C43B 43.7(8)
C48B Ni C44B C43B 168.0(6)
C51A Ni C44B C43B 86.5(7)
C44A Ni C44B C43B -44.9(13)
C47B Ni C44B C43B -157.5(6)
C40B Ni C44B C43B 53.0(7)
C47A Ni C44B C45 -52.5(7)
C48A Ni C44B C45 -48.7(8)
C51B Ni C44B C45 -142.8(8)
C43B Ni C44B C45 124.4(9)
C40A Ni C44B C45 -160.7(6)
C43A Ni C44B C45 168.1(14)
C48B Ni C44B C45 -67.6(6)
C51A Ni C44B C45 -149.1(5)
C44A Ni C44B C45 79.5(13)
C47B Ni C44B C45 -33.1(6)
C40B Ni C44B C45 177.3(6)
C43B C44B C45 C46 128.8(6)
Ni C44B C45 C46 46.4(6)
C43B C44B C45 C44A -4.0(9)
Ni C44B C45 C44A -86.3(11)
C43A C44A C45 C44B -9.6(7)
Ni C44A C45 C44B 61.4(9)
C43A C44A C45 C46 -69.1(12)
Ni C44A C45 C46 1.9(11)
C44B C45 C46 C47A -5.9(9)
C44A C45 C46 C47A 22.0(12)
C44B C45 C46 C47B -38.8(7)
C44A C45 C46 C47B -10.9(11)
C45 C46 C47A C48A -122.7(12)
C47B C46 C47A C48A -0.7(9)
C45 C46 C47A Ni -38.0(12)
C47B C46 C47A Ni 84.0(13)
C44B Ni C47A C48A 174.2(16)
C51B Ni C47A C48A -73.5(15)
C43B Ni C47A C48A 172.2(12)
C40A Ni C47A C48A -96.9(14)
C43A Ni C47A C48A -166.0(14)
C48B Ni C47A C48A -35.8(8)
C51A Ni C47A C48A -57.3(15)
C44A Ni C47A C48A 157.9(15)
C47B Ni C47A C48A 50.7(16)
C40B Ni C47A C48A -87.6(17)
C48A Ni C47A C46 -124(2)
C44B Ni C47A C46 50.5(10)
C51B Ni C47A C46 162.8(12)
C43B Ni C47A C46 48.4(13)
C40A Ni C47A C46 139.3(11)
C43A Ni C47A C46 70.2(12)
C48B Ni C47A C46 -160(3)
C51A Ni C47A C46 178.9(10)
C44A Ni C47A C46 34.1(12)
C47B Ni C47A C46 -73.1(14)
C40B Ni C47A C46 148.7(9)
C47A C46 C47B C48B 16.1(9)
C45 C46 C47B C48B 86.9(7)
C47A C46 C47B Ni -58.2(9)
C45 C46 C47B Ni 12.6(7)
C47A Ni C47B C48B -59.3(13)
C48A Ni C47B C48B 37.9(12)
C44B Ni C47B C48B -110.6(8)
C51B Ni C47B C48B 2.0(10)
C43B Ni C47B C48B -126.3(6)
C40A Ni C47B C48B -19.3(9)
C43A Ni C47B C48B -99.0(8)
C51A Ni C47B C48B 21.9(9)
C44A Ni C47B C48B -131.0(8)
C40B Ni C47B C48B 6.0(13)
C47A Ni C47B C46 62.6(12)
C48A Ni C47B C46 160(2)
C44B Ni C47B C46 11.2(5)
C51B Ni C47B C46 123.8(7)
C43B Ni C47B C46 -4.5(7)
C40A Ni C47B C46 102.6(5)
C43A Ni C47B C46 22.8(7)
C48B Ni C47B C46 121.8(11)
C51A Ni C47B C46 143.8(5)
C44A Ni C47B C46 -9.1(7)
C40B Ni C47B C46 127.8(8)
C46 C47A C48A C49 -154.6(10)
Ni C47A C48A C49 98.6(11)
C46 C47A C48A Ni 106.8(11)
C44B Ni C48A C47A -5.6(15)
C51B Ni C48A C47A 108.5(15)
C43B Ni C48A C47A -13(2)
C40A Ni C48A C47A 97.2(13)
C43A Ni C48A C47A 18.5(17)
C48B Ni C48A C47A 54.9(18)
C51A Ni C48A C47A 127.1(14)
C44A Ni C48A C47A -25.5(17)
C47B Ni C48A C47A -38.3(8)
C40B Ni C48A C47A 122.5(12)
C47A Ni C48A C49 -125(2)
C44B Ni C48A C49 -130.5(10)
C51B Ni C48A C49 -16.5(12)
C43B Ni C48A C49 -138.2(7)
C40A Ni C48A C49 -27.7(13)
C43A Ni C48A C49 -106.4(11)
C48B Ni C48A C49 -70.0(16)
C51A Ni C48A C49 2.2(11)
C44A Ni C48A C49 -150.5(10)
C47B Ni C48A C49 -163(3)
C40B Ni C48A C49 -2.4(16)
C46 C47B C48B C49 170.6(5)
Ni C47B C48B C49 -96.3(6)
C46 C47B C48B Ni -93.0(5)
C47A Ni C48B C47B 40.8(11)
C48A Ni C48B C47B -54.6(16)
C44B Ni C48B C47B 68.6(7)
C51B Ni C48B C47B -178.0(9)
C43B Ni C48B C47B 79.0(9)
C40A Ni C48B C47B 164.9(7)
C43A Ni C48B C47B 96.2(8)
C51A Ni C48B C47B -159.8(8)
C44A Ni C48B C47B 55.7(9)
C40B Ni C48B C47B -176.6(7)
C47A Ni C48B C49 166(2)
C48A Ni C48B C49 70.3(14)
C44B Ni C48B C49 -166.5(6)
C51B Ni C48B C49 -53.1(8)
C43B Ni C48B C49 -156.1(4)
C40A Ni C48B C49 -70.2(7)
C43A Ni C48B C49 -138.9(6)
C51A Ni C48B C49 -34.9(6)
C44A Ni C48B C49 -179.4(7)
C47B Ni C48B C49 124.9(12)
C40B Ni C48B C49 -51.7(8)
C47B C48B C49 C50 127.9(6)
Ni C48B C49 C50 47.6(7)
C47B C48B C49 C48A 14.7(9)
Ni C48B C49 C48A -65.6(10)
C47A C48A C49 C48B 2.3(9)
Ni C48A C49 C48B 80.8(13)
C47A C48A C49 C50 -77.3(13)
Ni C48A C49 C50 1.2(15)
C48B C49 C50 C51A -38.5(8)
C48A C49 C50 C51A -6.4(12)
C48B C49 C50 C51B -11.6(9)
C48A C49 C50 C51B 20.5(13)
C41 C40A C51A C50 164.6(6)
Ni C40A C51A C50 -96.2(7)
C41 C40A C51A Ni -99.1(6)
C49 C50 C51A C40A 82.4(9)
C51B C50 C51A C40A 6.5(14)
C49 C50 C51A Ni 7.6(8)
C51B C50 C51A Ni -68.4(16)
C47A Ni C51A C40A -96.7(8)
C48A Ni C51A C40A -128.9(9)
C44B Ni C51A C40A -19.3(7)
C51B Ni C51A C40A -38(2)
C43B Ni C51A C40A 26.5(7)
C43A Ni C51A C40A 2.3(7)
C48B Ni C51A C40A -107.9(7)
C44A Ni C51A C40A 9.0(10)
C47B Ni C51A C40A -121.1(6)
C40B Ni C51A C40A 44.2(7)
C47A Ni C51A C50 26.7(9)
C48A Ni C51A C50 -5.5(9)
C44B Ni C51A C50 104.1(7)
C51B Ni C51A C50 86(2)
C43B Ni C51A C50 150.0(5)
C40A Ni C51A C50 123.5(10)
C43A Ni C51A C50 125.7(6)
C48B Ni C51A C50 15.6(6)
C44A Ni C51A C50 132.5(8)
C47B Ni C51A C50 2.3(8)
C40B Ni C51A C50 167.7(14)
C41 C40B C51B C50 -161.6(12)
Ni C40B C51B C50 103.3(16)
C41 C40B C51B Ni 95.1(10)
C51A C50 C51B C40B -7.4(10)
C49 C50 C51B C40B -122.6(15)
C51A C50 C51B Ni 83.3(16)
C49 C50 C51B Ni -31.9(11)
C47A Ni C51B C40B -163.0(12)
C48A Ni C51B C40B 159.7(13)
C44B Ni C51B C40B -93.0(12)
C43B Ni C51B C40B -51.2(12)
C40A Ni C51B C40B -46.3(13)
C43A Ni C51B C40B -69.9(12)
C48B Ni C51B C40B 177.8(13)
C51A Ni C51B C40B 72(2)
C44A Ni C51B C40B -73.9(14)
C47B Ni C51B C40B 176.5(10)
C47A Ni C51B C50 64.5(11)
C48A Ni C51B C50 27.1(11)
C44B Ni C51B C50 134.4(8)
C43B Ni C51B C50 176.2(8)
C40A Ni C51B C50 -179(3)
C43A Ni C51B C50 157.6(10)
C48B Ni C51B C50 45.2(9)
C51A Ni C51B C50 -60.4(18)
C44A Ni C51B C50 153.5(7)
C47B Ni C51B C50 43.9(11)
C40B Ni C51B C50 -132.6(18)
